data_4129839
loop_
_publ_author_name
'Niu, Zheng'
'Fang, Sheng'
'Liu, Xiao'
'Ma, Jian-Gong'
'Ma, Shengqian'
'Cheng, Peng'

_publ_section_title
;
 Coordination-Driven Polymerization of Supramolecular Nanocages.
;
_journal_issue 47
_journal_name_full 'Journal of the American Chemical Society'
_journal_page_first 14873
_journal_page_last 14876
_journal_paper_doi 10.1021/jacs.5b10815
_journal_volume 137
_journal_year 2015
_chemical_formula_moiety 'C320 H582 Cu24 O231.5 S16.5'
_chemical_formula_sum 'C320 H582 Cu24 O231.5 S16.5'
_chemical_formula_weight 10188.08
_space_group_crystal_system triclinic
_space_group_IT_number 2
_space_group_name_Hall '-P 1'
_space_group_name_H-M_alt 'P -1'
_atom_sites_solution_hydrogens mixed
_audit_creation_date 2014-12-20
_audit_creation_method
;
Olex2 1.2-beta
(compiled 2014.11.28 svn.r3106 for OlexSys, GUI svn.r4959)
;
_cell_angle_alpha 64.384(6)
_cell_angle_beta 61.760(6)
_cell_angle_gamma 87.652(4)
_cell_formula_units_Z 1
_cell_length_a 24.4095(11)
_cell_length_b 24.6581(15)
_cell_length_c 25.0195(15)
_cell_measurement_reflns_used 13984
_cell_measurement_temperature 127.9(6)
_cell_measurement_theta_max 27.0060
_cell_measurement_theta_min 3.2390
_cell_volume 11706.2(16)
_computing_cell_refinement
;
CrysAlisPro, Agilent Technologies,
Version 1.171.36.28 (release 01-02-2013 CrysAlis171 .NET)
(compiled Feb  1 2013,16:14:44)
;
_computing_data_collection
;
CrysAlisPro, Agilent Technologies,
Version 1.171.36.28 (release 01-02-2013 CrysAlis171 .NET)
(compiled Feb  1 2013,16:14:44)
;
_computing_data_reduction
;
CrysAlisPro, Agilent Technologies,
Version 1.171.36.28 (release 01-02-2013 CrysAlis171 .NET)
(compiled Feb  1 2013,16:14:44)
;
_computing_molecular_graphics 'Olex2 (Dolomanov et al., 2009)'
_computing_publication_material 'Olex2 (Dolomanov et al., 2009)'
_computing_structure_refinement 'ShelXL (Sheldrick, 2008)'
_diffrn_ambient_temperature 127.9(6)
_diffrn_detector_area_resol_mean 16.2116
_diffrn_measured_fraction_theta_full 0.972
_diffrn_measured_fraction_theta_max 0.998
_diffrn_measurement_details
;
#__ type_ start__ end____ width___ exp.time_
  1 omega    0.00   87.00   1.0000   80.0000
omega____ theta____ kappa____ phi______ frames
    -       18.0372   57.0000 -150.0000 87

#__ type_ start__ end____ width___ exp.time_
  2 omega   44.00   79.00   1.0000   80.0000
omega____ theta____ kappa____ phi______ frames
    -       18.0372 -130.0000  -99.5286 35

#__ type_ start__ end____ width___ exp.time_
  3 omega    4.00   81.00   1.0000   80.0000
omega____ theta____ kappa____ phi______ frames
    -       18.0372   57.0000  120.0000 77

#__ type_ start__ end____ width___ exp.time_
  4 omega  -51.00   37.00   1.0000   80.0000
omega____ theta____ kappa____ phi______ frames
    -       18.0372  -57.0000  120.0000 88

#__ type_ start__ end____ width___ exp.time_
  5 omega  -41.00   39.00   1.0000   80.0000
omega____ theta____ kappa____ phi______ frames
    -       18.0372  -57.0000  -60.0000 80

#__ type_ start__ end____ width___ exp.time_
  6 omega  -12.00   86.00   1.0000   80.0000
omega____ theta____ kappa____ phi______ frames
    -       18.0372   77.0000    0.0000 98

#__ type_ start__ end____ width___ exp.time_
  7 omega  -20.00   60.00   1.0000   80.0000
omega____ theta____ kappa____ phi______ frames
    -       18.0372  -99.0000   60.0000 80

#__ type_ start__ end____ width___ exp.time_
  8 omega   -4.00   77.00   1.0000   80.0000
omega____ theta____ kappa____ phi______ frames
    -       18.0372   37.0000  -60.0000 81

#__ type_ start__ end____ width___ exp.time_
  9 omega  -37.00   48.00   1.0000   80.0000
omega____ theta____ kappa____ phi______ frames
    -      -18.8185   57.0000 -120.0000 85
;
_diffrn_measurement_device_type 'SuperNova, Single source at offset, Eos'
_diffrn_measurement_method '\w scans'
_diffrn_orient_matrix_UB_11 -0.0227259000
_diffrn_orient_matrix_UB_12 -0.0277431000
_diffrn_orient_matrix_UB_13 0.0258738000
_diffrn_orient_matrix_UB_21 -0.0072613000
_diffrn_orient_matrix_UB_22 0.0099265000
_diffrn_orient_matrix_UB_23 0.0248958000
_diffrn_orient_matrix_UB_31 -0.0238111000
_diffrn_orient_matrix_UB_32 0.0139474000
_diffrn_orient_matrix_UB_33 -0.0062100000
_diffrn_radiation_monochromator mirror
_diffrn_radiation_type MoK\a
_diffrn_radiation_wavelength 0.71073
_diffrn_reflns_av_R_equivalents 0.0903
_diffrn_reflns_av_unetI/netI 0.1354
_diffrn_reflns_Laue_measured_fraction_full 0.972
_diffrn_reflns_Laue_measured_fraction_max 0.998
_diffrn_reflns_limit_h_max 29
_diffrn_reflns_limit_h_min -29
_diffrn_reflns_limit_k_max 29
_diffrn_reflns_limit_k_min -29
_diffrn_reflns_limit_l_max 29
_diffrn_reflns_limit_l_min -29
_diffrn_reflns_number 143108
_diffrn_reflns_point_group_measured_fraction_full 0.972
_diffrn_reflns_point_group_measured_fraction_max 0.998
_diffrn_reflns_theta_full 25.242
_diffrn_reflns_theta_max 25.010
_diffrn_reflns_theta_min 2.875
_diffrn_source 'SuperNova (Mo) X-ray Source'
_exptl_absorpt_coefficient_mu 1.236
_exptl_absorpt_correction_T_max 1.00000
_exptl_absorpt_correction_T_min 0.63097
_exptl_absorpt_correction_type multi-scan
_exptl_absorpt_process_details
;
CrysAlisPro, Agilent Technologies,
Version 1.171.36.28 (release 01-02-2013 CrysAlis171 .NET)
(compiled Feb  1 2013,16:14:44)
Empirical absorption correction using spherical harmonics,
 implemented in SCALE3 ABSPACK scaling algorithm.
;
_exptl_crystal_colour blue
_exptl_crystal_density_diffrn 1.445
_exptl_crystal_description block
_exptl_crystal_F_000 3244
_exptl_crystal_size_max 0.2
_exptl_crystal_size_mid 0.2
_exptl_crystal_size_min 0.2
_platon_squeeze_details
;
The remaining solvent molecules were disordered and assigned as 12 DMSO and 95 MeOH molecules per unit cell, which were determined by SQUEEZE, TGA, and EA results. The contributions of these disordered solvent to the scattering values have been removed by using the PLATON SQUEEZE program. We can see from the SQUEEZE that some 2234 electrons were removed from the unit cell. The total formula unit should include 12 DMSO and 95 MeOH molecules.
;
_refine_diff_density_max 1.320
_refine_diff_density_min -1.406
_refine_diff_density_rms 0.107
_refine_ls_extinction_method none
_refine_ls_goodness_of_fit_ref 0.925
_refine_ls_hydrogen_treatment constr
_refine_ls_matrix_type full
_refine_ls_number_parameters 1492
_refine_ls_number_reflns 41201
_refine_ls_number_restraints 93
_refine_ls_restrained_S_all 0.934
_refine_ls_R_factor_all 0.1426
_refine_ls_R_factor_gt 0.0867
_refine_ls_shift/su_max 0.004
_refine_ls_shift/su_mean 0.000
_refine_ls_structure_factor_coef Fsqd
_refine_ls_weighting_details 'w=1/[\s^2^(Fo^2^)+(0.1265P)^2^] where P=(Fo^2^+2Fc^2^)/3'
_refine_ls_weighting_scheme calc
_refine_ls_wR_factor_gt 0.2298
_refine_ls_wR_factor_ref 0.2581
_reflns_Friedel_coverage 0.000
_reflns_number_gt 18226
_reflns_number_total 41201
_reflns_threshold_expression 'I > 2\s(I)'
_cod_data_source_file ja5b10815_si_003.cif
_cod_data_source_block 2D-cage-polymer
_cod_original_cell_volume 11706.2(14)
_cod_database_code 4129839
_shelxl_version_number 2013-4
_shelx_space_group_comment
;
The symmetry employed for this shelxl refinement is uniquely defined
by the following loop, which should always be used as a source of
symmetry information in preference to the above space-group names.
They are only intended as comments.
;
_reflns_odcompleteness_completeness 99.81
_reflns_odcompleteness_iscentric 1
_reflns_odcompleteness_theta 26.32
_olex2_submission_special_instructions 'No special instructions were received'

loop_
_space_group_symop_operation_xyz
'x, y, z'
'-x, -y, -z'

loop_
_atom_site_label
_atom_site_type_symbol
_atom_site_fract_x
_atom_site_fract_y
_atom_site_fract_z
_atom_site_U_iso_or_equiv
_atom_site_adp_type
_atom_site_occupancy
_atom_site_site_symmetry_order
_atom_site_calc_flag
_atom_site_refinement_flags_posn
_atom_site_refinement_flags_adp
_atom_site_refinement_flags_occupancy
_atom_site_disorder_assembly
_atom_site_disorder_group
Cu1 Cu 0.39760(3) 0.54768(4) 0.94341(4) 0.0422(2) Uani 1 1 d . . . . .
Cu2 Cu 0.15075(4) 0.50121(4) 0.76583(4) 0.0508(2) Uani 1 1 d . . . . .
Cu3 Cu 0.41915(3) 0.53325(4) 0.83768(4) 0.0432(2) Uani 1 1 d . . . . .
Cu4 Cu 0.03414(4) 0.50582(4) 0.84463(4) 0.0499(2) Uani 1 1 d . . . . .
Cu5 Cu 0.86694(4) 0.55314(5) 0.58547(5) 0.0724(3) Uani 1 1 d . . . . .
Cu6 Cu 0.77320(4) 0.54449(5) 0.56438(5) 0.0679(3) Uani 1 1 d . . . . .
Cu7 Cu 0.39230(4) 0.90994(4) 0.51549(5) 0.0593(3) Uani 1 1 d . . . . .
Cu8 Cu 0.41975(4) 0.80611(4) 0.51534(5) 0.0582(2) Uani 1 1 d . . . . .
Cu9 Cu 0.22557(4) 0.18990(4) 0.75796(5) 0.0645(3) Uani 1 1 d . . . . .
Cu10 Cu 0.50686(5) 0.23075(5) 0.81906(5) 0.0742(3) Uani 1 1 d . . . . .
Cu11 Cu 0.51688(6) 0.14064(5) 0.91824(6) 0.0848(3) Uani 1 1 d D . . . .
Cu12 Cu 0.13808(5) 0.08797(5) 0.83836(5) 0.0714(3) Uani 1 1 d . . . . .
S13 S 0.42995(10) 0.58883(11) 1.03375(11) 0.0712(6) Uani 1 1 d . . . . .
S1 S 0.4190(2) 1.05457(17) 0.4545(2) 0.1484(13) Uani 1 1 d . . . . .
O0AA O 0.9140(2) 0.5268(3) 0.5157(3) 0.0851(18) Uani 1 1 d . . . . .
O3 O 0.0594(2) 0.4963(2) 0.9122(2) 0.0551(12) Uani 1 1 d . . . . .
O4 O 0.9722(2) 0.4848(2) 0.2339(2) 0.0634(14) Uani 1 1 d . . . . .
O5 O 0.38056(19) 0.5630(2) 1.0266(2) 0.0490(11) Uani 1 1 d . . . . .
O6 O 0.1593(2) 0.4969(2) 0.8410(2) 0.0572(13) Uani 1 1 d . . . . .
O8 O 0.8737(2) 0.4939(2) 0.2991(2) 0.0623(14) Uani 1 1 d . . . . .
O9 O 0.48980(19) 0.5560(2) 0.9043(2) 0.0501(11) Uani 1 1 d . . . . .
O10 O 0.50816(18) 0.5575(2) 0.8061(2) 0.0462(11) Uani 1 1 d . . . . .
O11 O 0.30813(18) 0.5352(2) 0.9703(2) 0.0455(11) Uani 1 1 d . . . . .
O12 O 0.0693(2) 0.4916(2) 1.1096(2) 0.0629(14) Uani 1 1 d . . . . .
O13 O 0.38757(19) 0.4562(2) 0.9912(2) 0.0474(11) Uani 1 1 d . . . . .
O14 O 0.2459(3) 0.4983(3) 0.7072(3) 0.108(2) Uani 1 1 d . . . . .
H14A H 0.2706 0.4837 0.7229 0.162 Uiso 1 1 d GR . . . .
H14B H 0.2662 0.5119 0.6637 0.162 Uiso 1 1 d GR . . . .
O15 O 0.32555(18) 0.5106(2) 0.8870(2) 0.0470(11) Uani 1 1 d . . . . .
O16 O 0.4212(2) 0.4488(2) 0.8951(2) 0.0508(11) Uani 1 1 d . . . . .
O18 O 0.4146(2) 0.6195(2) 0.7956(2) 0.0488(11) Uani 1 1 d . . . . .
O19 O 0.8035(3) 0.5777(3) 0.6522(3) 0.0831(17) Uani 1 1 d . . . . .
O20 O 0.7082(2) 0.5725(2) 0.8774(2) 0.0563(12) Uani 1 1 d . . . . .
H20 H 0.7196 0.6081 0.8673 0.084 Uiso 1 1 calc GR . . . .
O21 O 0.5156(2) 0.0591(2) 0.5438(2) 0.0600(13) Uani 1 1 d . . . . .
O22 O 0.4097(2) 0.6346(2) 0.8799(2) 0.0518(11) Uani 1 1 d . . . . .
O23 O 0.7224(2) 0.5651(3) 0.6370(2) 0.0712(15) Uani 1 1 d . . . . .
O24 O 0.3703(3) 0.9946(2) 0.5111(3) 0.0803(16) Uani 1 1 d . . . . .
O25 O 0.0647(2) 0.5949(2) 0.8020(3) 0.0637(13) Uani 1 1 d . . . . .
O26 O 0.3012(3) -0.0826(3) 0.6835(3) 0.0862(17) Uani 1 1 d . . . . .
H26 H 0.3126 -0.0840 0.6477 0.129 Uiso 1 1 calc GR . . . .
O27 O 0.2028(3) 0.0592(3) 0.7782(3) 0.0820(16) Uani 1 1 d . . . . .
O30 O 1.0706(2) 0.4311(3) 0.3816(3) 0.0897(19) Uani 1 1 d . . . . .
O31 O 0.7001(3) 0.5390(4) 0.5405(4) 0.152(3) Uani 1 1 d . . . . .
H31A H 0.6732 0.5652 0.5383 0.228 Uiso 1 1 d GR . . . .
H31B H 0.6909 0.5099 0.5314 0.228 Uiso 1 1 d GR . . . .
O32 O 0.2800(3) 0.1465(3) 0.7112(3) 0.0828(16) Uani 1 1 d . . . . .
O33 O 0.0148(2) 0.4173(2) 0.8828(2) 0.0614(13) Uani 1 1 d . . . . .
O34 O 0.8339(2) 0.5224(3) 0.4956(3) 0.0816(17) Uani 1 1 d . . . . .
O35 O 0.4923(2) 0.1479(2) 0.5488(3) 0.0690(14) Uani 1 1 d . . . . .
O36 O 0.7537(3) 0.4579(3) 0.6380(3) 0.0903(18) Uani 1 1 d . . . . .
O37 O 0.3990(2) 0.8802(2) 0.5990(2) 0.0592(12) Uani 1 1 d . . . . .
O38 O 0.4238(3) 0.1781(3) 0.8641(3) 0.0822(18) Uani 1 1 d . . . . .
O40 O 0.1155(2) 0.4129(2) 0.8158(3) 0.0637(13) Uani 1 1 d . . . . .
O41 O 0.1632(2) 0.5917(2) 0.7287(3) 0.0664(14) Uani 1 1 d . . . . .
O42 O 0.4719(3) 0.2632(3) 0.8844(3) 0.0819(17) Uani 1 1 d . . . . .
O44 O 0.1617(3) 0.2219(3) 0.8121(3) 0.0858(17) Uani 1 1 d . . . . .
O45 O 0.4307(2) 0.7937(2) 0.5923(2) 0.0640(13) Uani 1 1 d . . . . .
C46 C 0.2013(3) 0.5046(3) 0.9216(3) 0.0450(16) Uani 1 1 d . . . . .
H46 H 0.2309 0.5074 0.8793 0.054 Uiso 1 1 calc R . . . .
O47 O 0.0852(3) 0.1340(3) 0.8842(3) 0.0947(19) Uani 1 1 d . . . . .
O49 O 0.5441(3) 0.1862(3) 0.7676(3) 0.0888(18) Uani 1 1 d . . . . .
O50 O 0.4693(3) 0.1811(3) 0.9732(3) 0.0886(18) Uani 1 1 d . . . . .
O51 O 0.3041(2) 0.8653(3) 0.5764(3) 0.0726(15) Uani 1 1 d . . . . .
C52 C 0.9082(3) 0.4969(4) 0.3899(4) 0.065(2) Uani 1 1 d . . . . .
H52 H 0.8709 0.5101 0.3939 0.078 Uiso 1 1 calc R . . . .
O53 O 0.4095(5) 0.8552(4) 0.8084(4) 0.137(3) Uani 1 1 d . U . . .
H53 H 0.4291 0.8903 0.7787 0.205 Uiso 1 1 calc GR . . . .
O54 O 0.5948(3) 0.1666(3) 0.5626(3) 0.0757(15) Uani 1 1 d . . . . .
O55 O 0.3276(2) 0.7760(2) 0.5798(3) 0.0700(14) Uani 1 1 d . . . . .
O56 O 0.4325(3) 0.5202(3) 0.7531(3) 0.103(2) Uani 1 1 d . . . . .
H56A H 0.4404 0.4846 0.7480 0.154 Uiso 1 1 d GR . . . .
H56B H 0.4313 0.5494 0.7143 0.154 Uiso 1 1 d GR . . . .
C57 C 0.5955(3) 0.5675(3) 0.8208(3) 0.0444(16) Uani 1 1 d . . . . .
O58 O 0.5653(4) 0.1162(3) 0.8447(4) 0.131(3) Uani 1 1 d . . . . .
C59 C 0.9816(3) 0.4740(4) 0.4301(4) 0.072(2) Uani 1 1 d . . . . .
H59 H 0.9941 0.4735 0.4601 0.087 Uiso 1 1 calc R . . . .
O60 O 0.8131(2) 0.6314(3) 0.4962(2) 0.0742(16) Uani 1 1 d . . . . .
C61 C 0.2203(3) 0.5084(3) 0.9634(3) 0.0404(15) Uani 1 1 d . . . . .
O62 O 0.8924(3) 0.8811(3) 0.2253(4) 0.0966(19) Uani 1 1 d . . . . .
C63 C 0.4071(4) 0.2361(4) 1.0581(4) 0.074(2) Uani 1 1 d . . . . .
H63 H 0.4088 0.1950 1.0796 0.089 Uiso 1 1 calc R . . . .
C65 C 0.6832(3) 0.5722(3) 0.8383(3) 0.0485(17) Uani 1 1 d . . . . .
O66 O 0.2507(3) 0.1559(3) 0.8266(3) 0.0791(16) Uani 1 1 d . . . . .
C67 C 0.4161(3) 0.8033(3) 0.6887(4) 0.0523(17) Uani 1 1 d . . . . .
C68 C 0.6180(3) 0.5676(3) 0.8625(3) 0.0405(15) Uani 1 1 d . . . . .
H68 H 0.5904 0.5647 0.9054 0.049 Uiso 1 1 calc R . . . .
C69 C 0.1162(3) 0.4977(3) 0.8936(3) 0.0421(16) Uani 1 1 d . . . . .
C70 C 0.6365(3) 0.5701(3) 0.7581(3) 0.0445(16) Uani 1 1 d . . . . .
H70 H 0.6203 0.5674 0.7322 0.053 Uiso 1 1 calc R . . . .
O71 O 0.1768(3) 0.0669(3) 0.8948(3) 0.0884(17) Uani 1 1 d . . . . .
C72 C 0.0939(3) 0.4934(3) 1.0058(3) 0.0459(16) Uani 1 1 d . . . . .
H72 H 0.0507 0.4886 1.0207 0.055 Uiso 1 1 calc R . . . .
O73 O 0.8342(3) 0.4703(3) 0.6550(3) 0.096(2) Uani 1 1 d . . . . .
C74 C 0.2914(3) 0.5193(3) 0.9369(3) 0.0416(16) Uani 1 1 d . . . . .
O75 O 0.6141(3) 0.0779(3) 0.5650(3) 0.0831(16) Uani 1 1 d . . . . .
C76 C 0.9287(3) 0.4928(4) 0.4342(4) 0.066(2) Uani 1 1 d . . . . .
C77 C 0.1344(3) 0.4961(3) 0.9446(3) 0.0487(17) Uani 1 1 d . . . . .
C78 C 0.4100(4) 0.0606(3) 0.6129(4) 0.0557(18) Uani 1 1 d . . . . .
C79 C 0.7257(3) 0.5785(3) 0.7733(3) 0.0487(17) Uani 1 1 d . . . . .
H79 H 0.7691 0.5840 0.7574 0.058 Uiso 1 1 calc R . . . .
C80 C 0.1754(3) 0.5045(3) 1.0277(3) 0.0380(15) Uani 1 1 d . . . . .
H80 H 0.1884 0.5068 1.0562 0.046 Uiso 1 1 calc R . . . .
C81 C 0.4031(3) 0.4266(3) 0.9574(4) 0.0504(18) Uani 1 1 d . . . . .
C83 C 1.0180(4) 0.4555(4) 0.3822(4) 0.075(2) Uani 1 1 d . . . . .
C84 C 0.3658(3) 0.0894(3) 0.6463(4) 0.0539(18) Uani 1 1 d . . . . .
H84 H 0.3796 0.1285 0.6376 0.065 Uiso 1 1 calc R . . . .
C85 C 0.5268(3) 0.5582(3) 0.8463(3) 0.0439(16) Uani 1 1 d . . . . .
C86 C 0.1135(3) 0.4974(3) 1.0466(3) 0.0424(16) Uani 1 1 d . . . . .
O87 O 0.8141(3) 0.7922(3) 0.2990(3) 0.0856(17) Uani 1 1 d . . . . .
C88 C 0.4777(4) 0.0923(4) 0.5636(4) 0.059(2) Uani 1 1 d . . . . .
C89 C 0.4034(3) 0.3606(4) 0.9941(4) 0.0546(18) Uani 1 1 d . . . . .
C90 C 0.4174(3) 0.7428(3) 0.7217(4) 0.0552(18) Uani 1 1 d . . . . .
H90 H 0.4208 0.7175 0.7020 0.066 Uiso 1 1 calc R . . . .
C91 C 0.7032(3) 0.5767(3) 0.7324(4) 0.0529(18) Uani 1 1 d . . . . .
O92 O 0.0714(4) 0.0020(4) 0.9011(4) 0.148(3) Uani 1 1 d . . . . .
H92A H 0.0529 -0.0186 0.9453 0.223 Uiso 1 1 d GR . . . .
H92B H 0.0585 -0.0174 0.8861 0.223 Uiso 1 1 d GR . . . .
C93 C 0.9463(3) 0.4801(4) 0.3384(4) 0.063(2) Uani 1 1 d . . . . .
C94 C 0.9300(3) 0.4871(4) 0.2862(4) 0.058(2) Uani 1 1 d . . . . .
C95 C 0.7455(3) 0.5742(3) 0.6700(3) 0.0551(19) Uani 1 1 d . . . . .
O96 O 0.5936(3) 0.1968(3) 0.8839(4) 0.0980(19) Uani 1 1 d . . . . .
C97 C 0.4134(3) 0.7192(3) 0.7861(3) 0.0501(17) Uani 1 1 d . . . . .
C98 C 0.4281(3) 0.3285(3) 0.9569(4) 0.0540(18) Uani 1 1 d . . . . .
H98 H 0.4441 0.3492 0.9097 0.065 Uiso 1 1 calc R . . . .
O99 O 0.2914(3) 0.2737(3) 0.6939(4) 0.122(2) Uani 1 1 d . . . . .
H99A H 0.3268 0.2837 0.6957 0.183 Uiso 1 1 d GR . . . .
H99B H 0.2907 0.3078 0.6582 0.183 Uiso 1 1 d GR . . . .
C100 C 0.3899(3) 0.0041(3) 0.6231(3) 0.0532(18) Uani 1 1 d . . . . .
H100 H 0.4185 -0.0146 0.5995 0.064 Uiso 1 1 calc R . . . .
C103 C 0.3784(4) 0.3299(4) 1.0643(4) 0.083(3) Uani 1 1 d . . . . .
H103 H 0.3593 0.3495 1.0910 0.100 Uiso 1 1 calc R . . . .
C104 C 0.0589(4) 0.3895(3) 0.8604(4) 0.0506(18) Uani 1 1 d . . . . .
C106 C 0.2024(5) 0.7163(5) 0.6755(5) 0.1106(12) Uani 1 1 d . . . . .
H106 H 0.2320 0.6942 0.6591 0.133 Uiso 1 1 calc R . . . .
C1AA C 0.4115(3) 0.6508(3) 0.8231(4) 0.0508(17) Uani 1 1 d . . . . .
O109 O 0.5915(3) 0.2698(3) 0.7898(3) 0.0925(18) Uani 1 1 d . . . . .
C110 C 0.0011(6) 0.1985(6) 0.9442(7) 0.121(4) Uani 1 1 d . . . . .
H110 H -0.0115 0.1567 0.9607 0.146 Uiso 1 1 calc R . . . .
C111 C 0.1411(5) 0.6859(5) 0.7243(6) 0.1106(12) Uani 1 1 d . . . . .
O112 O 0.8947(3) 0.6387(3) 0.5120(3) 0.0925(18) Uani 1 1 d . . . . .
C113 C 1.0027(3) 0.4585(3) 0.3342(4) 0.060(2) Uani 1 1 d . . . . .
H113 H 1.0282 0.4470 0.3008 0.072 Uiso 1 1 calc R . . . .
O114 O 0.3560(5) 0.2378(3) 1.1664(4) 0.136(3) Uani 1 1 d . . . . .
H114 H 0.3465 0.2006 1.1819 0.204 Uiso 1 1 calc GR . . . .
C115 C 0.4163(4) 0.8283(4) 0.6211(4) 0.064(2) Uani 1 1 d . . . . .
C116 C 0.0396(4) 0.3207(4) 0.8914(4) 0.073(2) Uani 1 1 d . . . . .
O117 O 0.4386(4) 0.0977(3) 0.9409(4) 0.114(2) Uani 1 1 d . . . . .
C120 C 0.4297(4) 0.2663(4) 0.9878(4) 0.062(2) Uani 1 1 d . . . . .
C121 C 0.8913(4) 0.5182(4) 0.4853(4) 0.073(2) Uani 1 1 d . . . . .
C122 C 0.2223(5) 0.7781(5) 0.6493(6) 0.1106(12) Uani 1 1 d . . . . .
C123 C 0.2832(4) 0.0037(4) 0.7026(4) 0.067(2) Uani 1 1 d . . . . .
H123 H 0.2407 -0.0162 0.7326 0.080 Uiso 1 1 calc R . . . .
C124 C 0.4105(4) 0.7568(4) 0.8132(5) 0.082(3) Uani 1 1 d . . . . .
H124 H 0.4073 0.7416 0.8559 0.098 Uiso 1 1 calc R . . . .
C126 C 0.1194(3) 0.6188(4) 0.7544(4) 0.0547(19) Uani 1 1 d . . . . .
C127 C 0.4591(4) 0.6661(4) 0.9686(5) 0.101(3) Uani 1 1 d . . . . .
H12A H 0.4271 0.6808 0.9573 0.152 Uiso 1 1 calc GR . . . .
H12B H 0.4963 0.6687 0.9286 0.152 Uiso 1 1 calc GR . . . .
H12C H 0.4698 0.6908 0.9847 0.152 Uiso 1 1 calc GR . . . .
C128 C 0.3277(4) -0.0245(4) 0.6683(4) 0.064(2) Uani 1 1 d . . . . .
C129 C -0.0216(5) 0.2911(5) 0.9464(5) 0.094(3) Uani 1 1 d . . . . .
H129 H -0.0498 0.3134 0.9643 0.112 Uiso 1 1 calc R . . . .
C130 C 0.7599(6) 0.3783(6) 0.7251(6) 0.1231(14) Uani 1 1 d . . . . .
C131 C 0.8632(4) 0.6594(5) 0.4816(4) 0.081(3) Uani 1 1 d . . . . .
C132 C 0.4136(4) 0.8408(4) 0.7155(4) 0.086(3) Uani 1 1 d . . . . .
H132 H 0.4126 0.8819 0.6927 0.103 Uiso 1 1 calc R . . . .
C2AA C 0.3031(4) 0.0615(4) 0.6914(4) 0.063(2) Uani 1 1 d . . . . .
C134 C 0.0799(4) 0.2879(4) 0.8633(4) 0.069(2) Uani 1 1 d . . . . .
H134 H 0.1204 0.3072 0.8254 0.082 Uiso 1 1 calc R . . . .
O135 O 0.4910(4) 0.3035(3) 0.7440(4) 0.138(3) Uani 1 1 d . . . . .
H13A H 0.4533 0.3066 0.7447 0.206 Uiso 1 1 d GR . . . .
H13B H 0.5212 0.3367 0.7058 0.206 Uiso 1 1 d GR . . . .
C136 C 0.4125(5) 0.8180(4) 0.7765(5) 0.088(3) Uani 1 1 d . . . . .
C137 C 0.6148(7) 0.0990(6) 0.6460(7) 0.1433(16) Uani 1 1 d . . . . .
C138 C 0.6780(6) 0.2830(6) 0.8047(6) 0.1231(14) Uani 1 1 d . . . . .
C141 C 0.3845(4) 0.6029(5) 1.1061(4) 0.101(3) Uani 1 1 d . . . . .
H14C H 0.3640 0.5645 1.1475 0.152 Uiso 1 1 calc GR . . . .
H14D H 0.3529 0.6253 1.1004 0.152 Uiso 1 1 calc GR . . . .
H14E H 0.4122 0.6265 1.1091 0.152 Uiso 1 1 calc GR . . . .
C142 C 0.0595(5) 0.2282(5) 0.8914(5) 0.087(3) Uani 1 1 d . . . . .
C143 C 0.4600(4) 0.2370(4) 0.9423(5) 0.077(2) Uani 1 1 d . . . . .
C146 C 0.1067(4) 0.1917(4) 0.8583(5) 0.078(2) Uani 1 1 d . . . . .
C147 C 0.2909(4) 0.8101(4) 0.5960(4) 0.060(2) Uani 1 1 d . . . . .
C148 C 0.2583(4) 0.0914(4) 0.7309(4) 0.067(2) Uani 1 1 d . . . . .
C152 C 0.7023(5) 0.3400(6) 0.7492(6) 0.1231(14) Uani 1 1 d . . . . .
H152 H 0.6803 0.3549 0.7258 0.148 Uiso 1 1 calc R . . . .
C153 C 0.7910(5) 0.3557(6) 0.7633(6) 0.1231(14) Uani 1 1 d . . . . .
H153 H 0.8268 0.3796 0.7525 0.148 Uiso 1 1 calc R . . . .
C156 C 0.5924(6) 0.1301(6) 0.6833(7) 0.1433(16) Uani 1 1 d . . . . .
H156 H 0.5748 0.1640 0.6692 0.172 Uiso 1 1 calc R . . . .
C157 C 0.6073(4) 0.1147(4) 0.5869(4) 0.072(2) Uani 1 1 d . . . . .
C160 C 0.7833(4) 0.4406(4) 0.6701(4) 0.065(2) Uani 1 1 d . . . . .
C162 C 0.5677(6) 0.1405(5) 0.7873(6) 0.104(3) Uani 1 1 d . . . . .
C166 C 0.3828(4) 0.2668(4) 1.0946(4) 0.072(2) Uani 1 1 d . . . . .
C167 C -0.0402(5) 0.2291(6) 0.9741(7) 0.130(4) Uani 1 1 d . . . . .
C169 C 0.1179(5) 0.7788(5) 0.7261(6) 0.1106(12) Uani 1 1 d . . . . .
C170 C 0.6503(6) 0.0560(6) 0.6585(6) 0.1433(16) Uani 1 1 d . . . . .
H170 H 0.6679 0.0376 0.6302 0.172 Uiso 1 1 calc R . . . .
C171 C 0.1771(5) 0.8088(5) 0.6753(6) 0.1106(12) Uani 1 1 d . . . . .
H171 H 0.1879 0.8511 0.6571 0.133 Uiso 1 1 calc R . . . .
O172 O 0.0736(3) 0.8128(3) 0.7528(4) 0.1106(12) Uani 1 1 d . . . . .
H172 H 0.0566 0.8273 0.7296 0.166 Uiso 1 1 calc GR . . . .
C173 C 0.6199(5) 0.2495(5) 0.8230(6) 0.098(3) Uani 1 1 d . . . . .
O174 O -0.1021(4) 0.1973(4) 1.0285(5) 0.161(3) Uani 1 1 d . U . . .
H174 H -0.1169 0.1760 1.0189 0.241 Uiso 1 1 calc GR . . . .
C178 C 0.0960(5) 0.7186(5) 0.7509(6) 0.1106(12) Uani 1 1 d . . . . .
H178 H 0.0536 0.6998 0.7835 0.133 Uiso 1 1 calc R . . . .
C182 C 0.2273(5) 0.1033(5) 0.8741(5) 0.088(3) Uani 1 1 d . . . . .
C186 C 0.7088(5) 0.2603(6) 0.8424(6) 0.1231(14) Uani 1 1 d . . . . .
H186 H 0.6915 0.2228 0.8823 0.148 Uiso 1 1 calc R . . . .
C189 C 0.8640(5) 0.8286(6) 0.2766(6) 0.089(3) Uani 1 1 d . . . . .
C195 C 0.6288(6) 0.0672(6) 0.7598(7) 0.1433(16) Uani 1 1 d . . . . .
H195 H 0.6317 0.0551 0.7989 0.172 Uiso 1 1 calc R . . . .
C196 C 0.4107(5) 0.1268(6) 0.9089(7) 0.101(3) Uani 1 1 d . . . . .
C210 C 0.7656(6) 0.2952(6) 0.8187(6) 0.1231(14) Uani 1 1 d . . . . .
C212 C 0.5959(7) 0.1100(6) 0.7446(7) 0.1433(16) Uani 1 1 d . . . . .
O7 O 1.0185(3) 0.8516(4) 0.3427(4) 0.1270(15) Uani 1 1 d . . . . .
H7 H 1.0176 0.8436 0.3786 0.190 Uiso 1 1 calc GR . . . .
O17 O 0.7945(4) 0.2741(4) 0.8580(4) 0.1231(14) Uani 1 1 d . U . . .
H17 H 0.7939 0.2373 0.8704 0.185 Uiso 1 1 calc GR . . . .
C1A C 0.9656(3) 0.8198(3) 0.3572(4) 0.1270(15) Uani 1 1 d . . . . .
C188 C 0.9406(3) 0.7605(4) 0.4118(4) 0.1270(15) Uani 1 1 d G . . . .
H188 H 0.9579 0.7450 0.4401 0.152 Uiso 1 1 calc R . . . .
C165 C 0.8896(4) 0.7244(3) 0.4240(4) 0.1270(15) Uani 1 1 d G . . . .
C118 C 0.8636(3) 0.7475(4) 0.3817(4) 0.1270(15) Uani 1 1 d G . . . .
H118 H 0.8295 0.7233 0.3899 0.152 Uiso 1 1 calc R . . . .
C119 C 0.8887(3) 0.8068(4) 0.3271(4) 0.1270(15) Uani 1 1 d G . . . .
C176 C 0.9397(3) 0.8429(3) 0.3148(4) 0.1270(15) Uani 1 1 d G . . . .
H176 H 0.9565 0.8826 0.2783 0.152 Uiso 1 1 calc R . . . .
O1B O 0.4366(3) 0.7176(3) 0.5257(3) 0.100(2) Uani 1 1 d . . . . .
H1BA H 0.4484 0.6917 0.5540 0.150 Uiso 1 1 d GR . . . .
H1BB H 0.4329 0.7008 0.5025 0.150 Uiso 1 1 d GR . . . .
O1C O 0.6904(4) -0.0093(4) 0.7308(4) 0.1433(16) Uani 1 1 d . U . . .
H1C H 0.6637 -0.0412 0.7601 0.215 Uiso 1 1 calc GR . . . .
C1D C 0.2332(4) 0.0199(5) 0.9729(5) 0.1613(19) Uani 1 1 d . U . . .
H1D H 0.1959 -0.0032 0.9856 0.194 Uiso 1 1 calc R . . . .
C200 C 0.2655(5) -0.0049(3) 1.0082(4) 0.1613(19) Uani 1 1 d G U . . .
C1F C 0.3212(5) 0.0297(5) 0.9892(5) 0.1613(19) Uani 1 1 d G U . . .
H1F H 0.3428 0.0131 1.0129 0.194 Uiso 1 1 calc R . . . .
C181 C 0.3445(4) 0.0891(4) 0.9349(5) 0.1613(19) Uani 1 1 d G U . . .
C145 C 0.3121(5) 0.1139(3) 0.8996(4) 0.1613(19) Uani 1 1 d G U . . .
H145 H 0.3277 0.1537 0.8633 0.194 Uiso 1 1 calc R . . . .
C155 C 0.2565(5) 0.0794(5) 0.9186(5) 0.1613(19) Uani 1 1 d G U . . .
C1E C 0.6602(7) 0.0394(6) 0.7145(7) 0.1433(16) Uani 1 1 d . . . . .
O1G O 0.2535(5) -0.0686(4) 1.0581(5) 0.1613(19) Uani 1 1 d . U . . .
H1G H 0.2239 -0.0747 1.0957 0.242 Uiso 1 1 calc GR . . . .
C0AA C 0.4247(7) 1.0678(6) 0.3758(7) 0.167(5) Uani 1 1 d . U . . .
H0AA H 0.4570 1.0485 0.3545 0.250 Uiso 1 1 calc GR . . . .
H0AB H 0.4356 1.1112 0.3455 0.250 Uiso 1 1 calc GR . . . .
H0AC H 0.3846 1.0508 0.3850 0.250 Uiso 1 1 calc GR . . . .
C140 C 0.3878(8) 1.1167(7) 0.4671(8) 0.197(6) Uani 1 1 d . U . . .
H14F H 0.3469 1.1157 0.4707 0.296 Uiso 1 1 calc GR . . . .
H14G H 0.4160 1.1547 0.4289 0.296 Uiso 1 1 calc GR . . . .
H14H H 0.3836 1.1134 0.5086 0.296 Uiso 1 1 calc GR . . . .
O1 O 0.5204(5) 0.0636(5) 1.0033(6) 0.133(4) Uani 0.75 1 d D U P A 1
H1A H 0.4796 0.0538 1.0603 0.199 Uiso 0.75 1 d DR . P A 1
H1B H 0.5527 0.0721 1.0077 0.199 Uiso 0.75 1 d DR . P A 1
S2 S 0.5409(8) 0.0439(6) 1.0458(8) 0.142(5) Uani 0.25 1 d D . P A 2
C107 C 0.4600(12) 0.0072(17) 1.0969(17) 0.142(5) Uani 0.25 1 d D . P A 2
H10A H 0.4547 -0.0357 1.1093 0.213 Uiso 0.25 1 d R . P A 2
H10B H 0.4409 0.0273 1.0696 0.213 Uiso 0.25 1 d R . P A 2
H10C H 0.4400 0.0119 1.1377 0.213 Uiso 0.25 1 d R . P A 2
C133 C 0.556(2) 0.1003(15) 1.068(2) 0.142(5) Uani 0.25 1 d D . P A 2
H13C H 0.5207 0.1201 1.0797 0.213 Uiso 0.25 1 d R . P A 2
H13D H 0.5937 0.1306 1.0298 0.213 Uiso 0.25 1 d R . P A 2
H13E H 0.5623 0.0802 1.1070 0.213 Uiso 0.25 1 d R . P A 2
O2 O 0.5532(15) 0.0797(13) 0.9747(11) 0.142(5) Uani 0.25 1 d D . P A 2

loop_
_atom_site_aniso_label
_atom_site_aniso_U_11
_atom_site_aniso_U_22
_atom_site_aniso_U_33
_atom_site_aniso_U_23
_atom_site_aniso_U_13
_atom_site_aniso_U_12
Cu1 0.0373(5) 0.0638(5) 0.0445(5) -0.0377(4) -0.0242(4) 0.0230(4)
Cu2 0.0418(5) 0.0844(6) 0.0529(5) -0.0495(5) -0.0287(4) 0.0273(4)
Cu3 0.0382(5) 0.0647(5) 0.0449(5) -0.0378(4) -0.0242(4) 0.0240(4)
Cu4 0.0409(5) 0.0825(6) 0.0529(5) -0.0491(5) -0.0283(4) 0.0279(4)
Cu5 0.0540(6) 0.1300(10) 0.0660(6) -0.0686(7) -0.0349(5) 0.0375(6)
Cu6 0.0521(6) 0.1187(9) 0.0620(6) -0.0603(6) -0.0347(5) 0.0339(5)
Cu7 0.0680(6) 0.0650(6) 0.0619(6) -0.0422(5) -0.0351(5) 0.0302(5)
Cu8 0.0657(6) 0.0628(6) 0.0623(6) -0.0420(5) -0.0335(5) 0.0277(5)
Cu9 0.0640(6) 0.0688(6) 0.0705(6) -0.0450(5) -0.0308(5) 0.0262(5)
Cu10 0.1057(8) 0.0719(7) 0.0770(7) -0.0470(6) -0.0598(6) 0.0407(6)
Cu11 0.1286(10) 0.0800(8) 0.0903(8) -0.0551(7) -0.0754(8) 0.0505(7)
Cu12 0.0672(7) 0.0765(7) 0.0734(7) -0.0480(6) -0.0266(5) 0.0207(5)
S13 0.0796(15) 0.0894(16) 0.0767(14) -0.0549(13) -0.0492(12) 0.0316(12)
S1 0.213(4) 0.113(3) 0.152(3) -0.072(3) -0.109(3) 0.060(3)
O0AA 0.058(3) 0.169(6) 0.085(4) -0.100(4) -0.044(3) 0.055(3)
O3 0.046(3) 0.090(4) 0.058(3) -0.051(3) -0.032(2) 0.028(2)
O4 0.044(3) 0.125(4) 0.056(3) -0.067(3) -0.029(2) 0.032(3)
O5 0.041(3) 0.077(3) 0.053(3) -0.046(3) -0.027(2) 0.022(2)
O6 0.050(3) 0.095(4) 0.056(3) -0.053(3) -0.033(3) 0.026(3)
O8 0.048(3) 0.116(4) 0.053(3) -0.061(3) -0.029(2) 0.035(3)
O9 0.039(3) 0.074(3) 0.052(3) -0.044(3) -0.022(2) 0.026(2)
O10 0.030(2) 0.076(3) 0.045(3) -0.037(2) -0.021(2) 0.022(2)
O11 0.036(2) 0.073(3) 0.049(3) -0.043(2) -0.025(2) 0.024(2)
O12 0.039(3) 0.117(4) 0.053(3) -0.056(3) -0.025(2) 0.031(3)
O13 0.051(3) 0.061(3) 0.049(3) -0.036(2) -0.031(2) 0.024(2)
O14 0.065(4) 0.195(8) 0.086(4) -0.089(5) -0.037(3) 0.059(4)
O15 0.031(2) 0.082(3) 0.048(3) -0.046(3) -0.021(2) 0.026(2)
O16 0.052(3) 0.070(3) 0.050(3) -0.041(3) -0.030(2) 0.029(2)
O18 0.053(3) 0.061(3) 0.054(3) -0.037(3) -0.035(2) 0.025(2)
O19 0.057(4) 0.153(6) 0.070(4) -0.077(4) -0.034(3) 0.045(3)
O20 0.048(3) 0.075(3) 0.060(3) -0.043(3) -0.028(3) 0.025(3)
O21 0.074(3) 0.057(3) 0.050(3) -0.033(3) -0.027(3) 0.032(3)
O22 0.050(3) 0.069(3) 0.053(3) -0.036(3) -0.032(2) 0.024(2)
O23 0.044(3) 0.131(5) 0.064(3) -0.062(3) -0.033(3) 0.033(3)
O24 0.107(4) 0.063(4) 0.093(4) -0.042(3) -0.061(4) 0.031(3)
O25 0.063(4) 0.082(4) 0.070(4) -0.053(3) -0.036(3) 0.028(3)
O26 0.096(4) 0.084(4) 0.082(4) -0.058(4) -0.031(4) 0.021(3)
O27 0.076(4) 0.096(4) 0.087(4) -0.065(4) -0.030(4) 0.026(3)
O30 0.062(4) 0.160(6) 0.110(5) -0.102(5) -0.056(3) 0.054(4)
O31 0.092(5) 0.279(12) 0.186(8) -0.169(9) -0.091(6) 0.067(6)
O32 0.072(4) 0.080(4) 0.096(4) -0.056(4) -0.030(3) 0.024(3)
O33 0.050(3) 0.093(4) 0.066(3) -0.059(3) -0.029(3) 0.033(3)
O34 0.059(4) 0.154(6) 0.080(4) -0.086(4) -0.045(3) 0.053(3)
O35 0.076(4) 0.066(4) 0.072(4) -0.039(3) -0.038(3) 0.028(3)
O36 0.065(4) 0.135(5) 0.086(4) -0.067(4) -0.035(3) 0.025(4)
O37 0.068(3) 0.060(3) 0.059(3) -0.038(3) -0.030(3) 0.028(3)
O38 0.121(5) 0.055(4) 0.084(4) -0.034(3) -0.061(4) 0.031(4)
O40 0.055(3) 0.088(4) 0.081(4) -0.061(3) -0.040(3) 0.029(3)
O41 0.057(3) 0.089(4) 0.075(4) -0.054(3) -0.036(3) 0.028(3)
O42 0.117(5) 0.087(4) 0.080(4) -0.055(4) -0.066(4) 0.050(4)
O44 0.076(4) 0.095(5) 0.105(5) -0.075(4) -0.035(4) 0.026(4)
O45 0.082(4) 0.070(3) 0.060(3) -0.043(3) -0.040(3) 0.039(3)
C46 0.039(4) 0.066(5) 0.050(4) -0.040(4) -0.026(3) 0.022(3)
O47 0.076(4) 0.099(5) 0.099(5) -0.062(4) -0.023(4) 0.019(4)
O49 0.133(5) 0.092(4) 0.079(4) -0.054(4) -0.070(4) 0.049(4)
O50 0.129(5) 0.080(4) 0.099(5) -0.058(4) -0.076(4) 0.045(4)
O51 0.061(3) 0.084(4) 0.090(4) -0.061(4) -0.034(3) 0.032(3)
C52 0.055(5) 0.105(6) 0.071(5) -0.063(5) -0.039(4) 0.035(4)
O53 0.198(7) 0.121(5) 0.116(5) -0.074(4) -0.081(5) 0.046(5)
O54 0.086(4) 0.086(4) 0.076(4) -0.055(3) -0.041(3) 0.026(3)
O55 0.060(3) 0.083(4) 0.069(3) -0.049(3) -0.023(3) 0.028(3)
O56 0.103(5) 0.139(6) 0.090(5) -0.072(5) -0.051(4) 0.041(5)
C57 0.042(4) 0.057(4) 0.044(4) -0.033(3) -0.021(3) 0.015(3)
O58 0.236(9) 0.116(6) 0.134(6) -0.096(5) -0.131(7) 0.102(6)
C59 0.051(5) 0.131(8) 0.076(5) -0.076(6) -0.037(4) 0.027(5)
O60 0.045(3) 0.122(5) 0.056(3) -0.047(3) -0.022(3) 0.023(3)
C61 0.044(4) 0.059(4) 0.042(4) -0.039(3) -0.026(3) 0.023(3)
O62 0.102(5) 0.089(5) 0.087(5) -0.042(4) -0.039(4) 0.018(4)
C63 0.123(7) 0.051(5) 0.067(6) -0.030(5) -0.060(5) 0.030(5)
C65 0.038(4) 0.077(5) 0.055(4) -0.047(4) -0.028(3) 0.031(3)
O66 0.088(4) 0.083(4) 0.091(4) -0.057(4) -0.049(4) 0.024(3)
C67 0.062(5) 0.052(5) 0.060(5) -0.036(4) -0.034(4) 0.024(4)
C68 0.038(4) 0.060(4) 0.034(3) -0.030(3) -0.018(3) 0.016(3)
C69 0.033(4) 0.068(5) 0.055(4) -0.046(4) -0.029(3) 0.020(3)
C70 0.049(4) 0.056(4) 0.053(4) -0.036(4) -0.034(3) 0.023(3)
O71 0.098(5) 0.090(5) 0.088(4) -0.052(4) -0.046(4) 0.029(4)
C72 0.030(4) 0.074(5) 0.057(4) -0.046(4) -0.026(3) 0.024(3)
O73 0.074(4) 0.155(6) 0.087(4) -0.075(5) -0.045(4) 0.044(4)
C74 0.034(4) 0.063(4) 0.052(4) -0.039(4) -0.029(3) 0.027(3)
O75 0.100(4) 0.090(4) 0.090(4) -0.059(4) -0.057(4) 0.045(3)
C76 0.046(5) 0.128(7) 0.068(5) -0.072(5) -0.038(4) 0.037(4)
C77 0.054(5) 0.068(5) 0.054(4) -0.045(4) -0.036(4) 0.034(4)
C78 0.069(5) 0.053(5) 0.057(5) -0.034(4) -0.035(4) 0.025(4)
C79 0.038(4) 0.063(5) 0.054(4) -0.032(4) -0.025(3) 0.016(3)
C80 0.027(4) 0.063(4) 0.047(4) -0.037(3) -0.025(3) 0.019(3)
C81 0.043(4) 0.073(5) 0.064(5) -0.052(4) -0.031(4) 0.038(4)
C83 0.052(5) 0.129(8) 0.071(5) -0.065(6) -0.036(4) 0.033(5)
C84 0.065(5) 0.059(5) 0.059(5) -0.040(4) -0.036(4) 0.026(4)
C85 0.045(4) 0.060(4) 0.045(4) -0.035(4) -0.028(3) 0.027(3)
C86 0.034(4) 0.068(5) 0.040(4) -0.037(4) -0.018(3) 0.019(3)
O87 0.089(5) 0.098(5) 0.089(4) -0.057(4) -0.049(4) 0.039(4)
C88 0.077(6) 0.076(6) 0.045(4) -0.041(4) -0.037(4) 0.041(5)
C89 0.048(4) 0.077(5) 0.052(4) -0.042(4) -0.026(4) 0.018(4)
C90 0.061(5) 0.063(5) 0.064(5) -0.047(4) -0.034(4) 0.031(4)
C91 0.054(5) 0.074(5) 0.057(4) -0.046(4) -0.033(4) 0.023(4)
O92 0.139(7) 0.134(7) 0.127(7) -0.063(6) -0.035(6) 0.035(5)
C93 0.043(4) 0.106(6) 0.065(5) -0.060(5) -0.026(4) 0.012(4)
C94 0.028(4) 0.111(6) 0.071(5) -0.064(5) -0.032(4) 0.033(4)
C95 0.032(4) 0.091(6) 0.044(4) -0.040(4) -0.014(3) 0.013(4)
O96 0.110(5) 0.115(5) 0.112(5) -0.074(5) -0.071(5) 0.050(4)
C97 0.055(4) 0.065(5) 0.048(4) -0.035(4) -0.032(4) 0.024(4)
C98 0.058(5) 0.071(5) 0.056(4) -0.042(4) -0.035(4) 0.026(4)
O99 0.112(6) 0.111(6) 0.141(7) -0.062(5) -0.059(5) 0.014(4)
C100 0.059(5) 0.054(5) 0.047(4) -0.035(4) -0.019(4) 0.021(4)
C103 0.109(7) 0.084(7) 0.072(6) -0.047(5) -0.048(5) 0.032(5)
C104 0.047(5) 0.073(5) 0.055(4) -0.044(4) -0.030(4) 0.014(4)
C106 0.093(3) 0.114(3) 0.116(3) -0.069(3) -0.034(2) 0.039(2)
C1AA 0.052(4) 0.060(5) 0.053(4) -0.029(4) -0.034(4) 0.028(4)
O109 0.120(5) 0.091(5) 0.095(5) -0.055(4) -0.066(4) 0.037(4)
C110 0.100(9) 0.122(10) 0.149(11) -0.095(9) -0.039(8) 0.018(7)
C111 0.093(3) 0.114(3) 0.116(3) -0.069(3) -0.034(2) 0.039(2)
O112 0.078(4) 0.138(6) 0.075(4) -0.062(4) -0.039(3) 0.041(4)
C113 0.052(5) 0.100(6) 0.068(5) -0.065(5) -0.037(4) 0.035(4)
O114 0.208(9) 0.110(6) 0.090(5) -0.044(5) -0.080(6) 0.050(6)
C115 0.071(5) 0.062(5) 0.052(5) -0.030(4) -0.024(4) 0.018(4)
C116 0.058(5) 0.097(7) 0.074(6) -0.058(5) -0.024(5) 0.013(5)
O117 0.178(7) 0.085(5) 0.131(6) -0.060(4) -0.108(6) 0.038(5)
C120 0.069(5) 0.071(6) 0.073(6) -0.045(5) -0.045(5) 0.025(4)
C121 0.062(6) 0.115(7) 0.065(5) -0.061(5) -0.033(4) 0.030(5)
C122 0.093(3) 0.114(3) 0.116(3) -0.069(3) -0.034(2) 0.039(2)
C123 0.072(5) 0.072(6) 0.075(5) -0.049(5) -0.039(5) 0.034(4)
C124 0.118(7) 0.078(6) 0.083(6) -0.056(6) -0.060(6) 0.042(5)
C126 0.038(4) 0.088(6) 0.047(4) -0.046(4) -0.016(4) 0.017(4)
C127 0.104(7) 0.138(9) 0.118(8) -0.087(8) -0.074(7) 0.039(6)
C128 0.083(6) 0.057(5) 0.068(5) -0.042(4) -0.039(5) 0.031(4)
C129 0.090(8) 0.097(8) 0.116(8) -0.073(7) -0.049(7) 0.043(6)
C130 0.123(3) 0.154(4) 0.110(3) -0.060(3) -0.074(3) 0.045(3)
C131 0.056(6) 0.150(9) 0.067(6) -0.070(6) -0.035(5) 0.037(6)
C132 0.113(7) 0.075(6) 0.064(6) -0.036(5) -0.040(5) 0.049(5)
C2AA 0.058(5) 0.069(5) 0.067(5) -0.046(5) -0.024(4) 0.026(4)
C134 0.062(5) 0.089(7) 0.078(6) -0.066(5) -0.030(4) 0.039(5)
O135 0.201(8) 0.126(6) 0.118(6) -0.061(5) -0.104(7) 0.079(6)
C136 0.144(9) 0.053(6) 0.089(7) -0.042(5) -0.068(7) 0.030(5)
C137 0.209(4) 0.159(4) 0.149(4) -0.108(3) -0.126(3) 0.115(3)
C138 0.123(3) 0.154(4) 0.110(3) -0.060(3) -0.074(3) 0.045(3)
C141 0.107(7) 0.146(9) 0.067(6) -0.064(6) -0.043(6) 0.020(6)
C142 0.074(7) 0.090(7) 0.094(7) -0.065(6) -0.021(6) 0.017(5)
C143 0.103(7) 0.076(6) 0.084(7) -0.047(6) -0.061(6) 0.034(5)
C146 0.053(6) 0.076(7) 0.096(7) -0.049(6) -0.023(5) 0.010(5)
C147 0.065(5) 0.071(6) 0.062(5) -0.044(5) -0.033(4) 0.026(5)
C148 0.076(6) 0.065(6) 0.069(6) -0.040(5) -0.036(5) 0.029(5)
C152 0.123(3) 0.154(4) 0.110(3) -0.060(3) -0.074(3) 0.045(3)
C153 0.123(3) 0.154(4) 0.110(3) -0.060(3) -0.074(3) 0.045(3)
C156 0.209(4) 0.159(4) 0.149(4) -0.108(3) -0.126(3) 0.115(3)
C157 0.103(7) 0.078(6) 0.067(5) -0.053(5) -0.051(5) 0.055(5)
C160 0.046(5) 0.105(7) 0.058(5) -0.053(5) -0.023(4) 0.038(5)
C162 0.183(11) 0.090(7) 0.106(8) -0.065(7) -0.107(8) 0.075(7)
C166 0.096(6) 0.064(6) 0.061(5) -0.027(5) -0.045(5) 0.022(5)
C167 0.094(9) 0.107(10) 0.140(11) -0.078(9) -0.006(7) 0.020(7)
C169 0.093(3) 0.114(3) 0.116(3) -0.069(3) -0.034(2) 0.039(2)
C170 0.209(4) 0.159(4) 0.149(4) -0.108(3) -0.126(3) 0.115(3)
C171 0.093(3) 0.114(3) 0.116(3) -0.069(3) -0.034(2) 0.039(2)
O172 0.093(3) 0.114(3) 0.116(3) -0.069(3) -0.034(2) 0.039(2)
C173 0.125(9) 0.085(8) 0.101(9) -0.055(7) -0.059(8) 0.034(7)
O174 0.126(6) 0.128(6) 0.169(7) -0.083(5) -0.020(5) 0.026(4)
C178 0.093(3) 0.114(3) 0.116(3) -0.069(3) -0.034(2) 0.039(2)
C182 0.105(8) 0.067(7) 0.087(7) -0.039(6) -0.041(6) 0.008(6)
C186 0.123(3) 0.154(4) 0.110(3) -0.060(3) -0.074(3) 0.045(3)
C189 0.084(8) 0.111(9) 0.102(8) -0.068(7) -0.054(7) 0.053(7)
C195 0.209(4) 0.159(4) 0.149(4) -0.108(3) -0.126(3) 0.115(3)
C196 0.118(9) 0.103(9) 0.148(11) -0.091(9) -0.086(9) 0.037(7)
C210 0.123(3) 0.154(4) 0.110(3) -0.060(3) -0.074(3) 0.045(3)
C212 0.209(4) 0.159(4) 0.149(4) -0.108(3) -0.126(3) 0.115(3)
O7 0.102(3) 0.155(4) 0.120(4) -0.059(3) -0.058(3) 0.008(3)
O17 0.123(3) 0.154(4) 0.110(3) -0.060(3) -0.074(3) 0.045(3)
C1A 0.102(3) 0.155(4) 0.120(4) -0.059(3) -0.058(3) 0.008(3)
C188 0.102(3) 0.155(4) 0.120(4) -0.059(3) -0.058(3) 0.008(3)
C165 0.102(3) 0.155(4) 0.120(4) -0.059(3) -0.058(3) 0.008(3)
C118 0.102(3) 0.155(4) 0.120(4) -0.059(3) -0.058(3) 0.008(3)
C119 0.102(3) 0.155(4) 0.120(4) -0.059(3) -0.058(3) 0.008(3)
C176 0.102(3) 0.155(4) 0.120(4) -0.059(3) -0.058(3) 0.008(3)
O1B 0.134(6) 0.089(4) 0.129(6) -0.075(4) -0.085(5) 0.065(4)
O1C 0.209(4) 0.159(4) 0.149(4) -0.108(3) -0.126(3) 0.115(3)
C1D 0.167(2) 0.159(3) 0.161(3) -0.0699(18) -0.0889(19) 0.0211(17)
C200 0.167(2) 0.159(3) 0.161(3) -0.0699(18) -0.0889(19) 0.0211(17)
C1F 0.167(2) 0.159(3) 0.161(3) -0.0699(18) -0.0889(19) 0.0211(17)
C181 0.167(2) 0.159(3) 0.161(3) -0.0699(18) -0.0889(19) 0.0211(17)
C145 0.167(2) 0.159(3) 0.161(3) -0.0699(18) -0.0889(19) 0.0211(17)
C155 0.167(2) 0.159(3) 0.161(3) -0.0699(18) -0.0889(19) 0.0211(17)
C1E 0.209(4) 0.159(4) 0.149(4) -0.108(3) -0.126(3) 0.115(3)
O1G 0.167(2) 0.159(3) 0.161(3) -0.0699(18) -0.0889(19) 0.0211(17)
C0AA 0.182(9) 0.151(8) 0.163(9) -0.083(7) -0.076(7) 0.044(7)
C140 0.244(10) 0.186(10) 0.192(10) -0.095(7) -0.127(8) 0.060(8)
O1 0.158(8) 0.147(8) 0.138(7) -0.091(6) -0.089(6) 0.083(6)
S2 0.225(14) 0.110(9) 0.171(13) -0.089(9) -0.140(13) 0.077(9)
C107 0.225(14) 0.110(9) 0.171(13) -0.089(9) -0.140(13) 0.077(9)
C133 0.225(14) 0.110(9) 0.171(13) -0.089(9) -0.140(13) 0.077(9)
O2 0.225(14) 0.110(9) 0.171(13) -0.089(9) -0.140(13) 0.077(9)

loop_
_atom_type_symbol
_atom_type_description
_atom_type_scat_dispersion_real
_atom_type_scat_dispersion_imag
_atom_type_scat_source
C C 0.0033 0.0016 'International Tables Vol C Tables 4.2.6.8 and 6.1.1.4'
H H 0.0000 0.0000 'International Tables Vol C Tables 4.2.6.8 and 6.1.1.4'
Cu Cu 0.3201 1.2651 'International Tables Vol C Tables 4.2.6.8 and 6.1.1.4'
O O 0.0106 0.0060 'International Tables Vol C Tables 4.2.6.8 and 6.1.1.4'
S S 0.1246 0.1234 'International Tables Vol C Tables 4.2.6.8 and 6.1.1.4'

loop_
_geom_angle_atom_site_label_1
_geom_angle_atom_site_label_2
_geom_angle_atom_site_label_3
_geom_angle
_geom_angle_site_symmetry_1
_geom_angle_site_symmetry_3
O5 Cu1 Cu3 177.79(13) . .
O9 Cu1 Cu3 84.13(12) . .
O9 Cu1 O5 95.93(16) . .
O9 Cu1 O13 89.24(18) . .
O9 Cu1 O22 90.22(18) . .
O11 Cu1 Cu3 86.00(12) . .
O11 Cu1 O5 93.99(16) . .
O11 Cu1 O9 170.02(17) . .
O11 Cu1 O13 88.42(17) . .
O11 Cu1 O22 89.97(17) . .
O13 Cu1 Cu3 84.96(12) . .
O13 Cu1 O5 97.25(17) . .
O22 Cu1 Cu3 82.58(13) . .
O22 Cu1 O5 95.20(18) . .
O22 Cu1 O13 167.52(17) . .
O6 Cu2 Cu4 81.22(13) . .
O6 Cu2 O14 94.8(2) . .
O6 Cu2 O40 91.2(2) . .
O6 Cu2 O41 88.0(2) . .
O8 Cu2 Cu4 88.34(13) 2_666 .
O8 Cu2 O6 169.56(19) 2_666 .
O8 Cu2 O14 95.6(2) 2_666 .
O8 Cu2 O40 87.4(2) 2_666 .
O8 Cu2 O41 90.7(2) 2_666 .
O14 Cu2 Cu4 176.00(16) . .
O40 Cu2 Cu4 82.90(15) . .
O40 Cu2 O14 98.0(2) . .
O40 Cu2 O41 165.2(2) . .
O41 Cu2 Cu4 82.37(14) . .
O41 Cu2 O14 96.8(2) . .
O10 Cu3 Cu1 84.59(12) . .
O10 Cu3 O15 167.62(17) . .
O10 Cu3 O16 88.75(17) . .
O10 Cu3 O18 89.83(18) . .
O10 Cu3 O56 97.9(2) . .
O15 Cu3 Cu1 83.02(12) . .
O15 Cu3 O56 94.5(2) . .
O16 Cu3 Cu1 83.10(13) . .
O16 Cu3 O15 89.50(18) . .
O16 Cu3 O56 96.8(2) . .
O18 Cu3 Cu1 85.79(13) . .
O18 Cu3 O15 89.53(18) . .
O18 Cu3 O16 168.89(18) . .
O18 Cu3 O56 94.3(2) . .
O56 Cu3 Cu1 177.53(16) . .
O3 Cu4 Cu2 87.40(13) . .
O3 Cu4 O12 107.91(17) . 2_567
O4 Cu4 Cu2 80.67(13) 2_666 .
O4 Cu4 O3 168.06(18) 2_666 .
O4 Cu4 O12 84.03(17) 2_666 2_567
O4 Cu4 O25 91.6(2) 2_666 .
O12 Cu4 Cu2 164.51(11) 2_567 .
O25 Cu4 Cu2 86.91(15) . .
O25 Cu4 O3 87.24(19) . .
O25 Cu4 O12 95.9(2) . 2_567
O33 Cu4 Cu2 86.48(14) . .
O33 Cu4 O3 90.10(19) . .
O33 Cu4 O4 89.7(2) . 2_666
O33 Cu4 O12 91.07(19) . 2_567
O33 Cu4 O25 173.0(2) . .
O0AA Cu5 Cu6 85.60(14) . .
O0AA Cu5 O19 166.9(2) . .
O0AA Cu5 O30 107.9(2) . 2_766
O0AA Cu5 O112 89.0(3) . .
O19 Cu5 Cu6 81.33(15) . .
O19 Cu5 O30 85.2(2) . 2_766
O30 Cu5 Cu6 166.45(15) 2_766 .
O73 Cu5 Cu6 88.09(19) . .
O73 Cu5 O0AA 90.7(3) . .
O73 Cu5 O19 88.6(3) . .
O73 Cu5 O30 92.9(3) . 2_766
O73 Cu5 O112 175.0(3) . .
O112 Cu5 Cu6 86.90(17) . .
O112 Cu5 O19 90.5(2) . .
O112 Cu5 O30 91.9(2) . 2_766
O23 Cu6 Cu5 87.61(13) . .
O23 Cu6 O31 95.4(2) . .
O23 Cu6 O34 171.25(19) . .
O23 Cu6 O36 87.2(2) . .
O23 Cu6 O60 92.4(2) . .
O31 Cu6 Cu5 176.5(2) . .
O34 Cu6 Cu5 83.78(14) . .
O34 Cu6 O31 93.2(2) . .
O34 Cu6 O36 90.0(2) . .
O34 Cu6 O60 87.9(2) . .
O36 Cu6 Cu5 81.47(16) . .
O36 Cu6 O31 100.4(3) . .
O60 Cu6 Cu5 81.93(16) . .
O60 Cu6 O31 96.2(3) . .
O60 Cu6 O36 163.4(2) . .
O21 Cu7 Cu8 84.29(14) 2_666 .
O21 Cu7 O24 95.4(2) 2_666 .
O21 Cu7 O37 91.24(19) 2_666 .
O21 Cu7 O75 90.1(2) 2_666 2_666
O24 Cu7 Cu8 177.19(15) . .
O37 Cu7 Cu8 86.75(14) . .
O37 Cu7 O24 96.0(2) . .
O37 Cu7 O75 168.2(2) . 2_666
O51 Cu7 Cu8 85.91(16) . .
O51 Cu7 O21 170.1(2) . 2_666
O51 Cu7 O24 94.4(2) . .
O51 Cu7 O37 86.9(2) . .
O51 Cu7 O75 89.8(2) . 2_666
O75 Cu7 Cu8 81.68(17) 2_666 .
O75 Cu7 O24 95.5(2) 2_666 .
O35 Cu8 Cu7 85.60(16) 2_666 .
O35 Cu8 O45 89.5(2) 2_666 .
O35 Cu8 O54 89.5(2) 2_666 2_666
O35 Cu8 O55 168.2(2) 2_666 .
O35 Cu8 O1B 98.1(2) 2_666 .
O45 Cu8 Cu7 83.27(14) . .
O45 Cu8 O54 169.2(2) . 2_666
O45 Cu8 O55 88.9(2) . .
O45 Cu8 O1B 92.7(2) . .
O54 Cu8 Cu7 85.97(17) 2_666 .
O54 Cu8 O55 89.9(2) 2_666 .
O54 Cu8 O1B 98.1(2) 2_666 .
O55 Cu8 Cu7 82.61(16) . .
O55 Cu8 O1B 93.6(2) . .
O1B Cu8 Cu7 174.48(18) . .
O32 Cu9 Cu12 87.28(18) . .
O32 Cu9 O87 89.3(2) . 2_666
O32 Cu9 O99 95.1(3) . .
O44 Cu9 Cu12 84.08(19) . .
O44 Cu9 O32 171.3(3) . .
O44 Cu9 O66 90.0(2) . .
O44 Cu9 O87 88.9(2) . 2_666
O44 Cu9 O99 93.5(3) . .
O66 Cu9 Cu12 84.18(19) . .
O66 Cu9 O32 89.9(2) . .
O66 Cu9 O87 167.5(3) . 2_666
O66 Cu9 O99 97.7(3) . .
O87 Cu9 Cu12 83.4(2) 2_666 .
O87 Cu9 O99 94.7(3) 2_666 .
O99 Cu9 Cu12 176.9(2) . .
O38 Cu10 Cu11 82.98(17) . .
O38 Cu10 O135 93.6(3) . .
O42 Cu10 Cu11 82.92(17) . .
O42 Cu10 O38 90.6(3) . .
O42 Cu10 O109 87.5(3) . .
O42 Cu10 O135 94.2(3) . .
O49 Cu10 Cu11 86.06(17) . .
O49 Cu10 O38 88.7(3) . .
O49 Cu10 O42 169.0(2) . .
O49 Cu10 O109 90.9(3) . .
O49 Cu10 O135 96.9(3) . .
O109 Cu10 Cu11 84.99(19) . .
O109 Cu10 O38 168.0(3) . .
O109 Cu10 O135 98.4(3) . .
O135 Cu10 Cu11 175.5(2) . .
O50 Cu11 Cu10 85.24(17) . .
O50 Cu11 O58 166.9(3) . .
O50 Cu11 O96 87.3(3) . .
O50 Cu11 O1 94.0(3) . .
O50 Cu11 O2 103.8(8) . .
O58 Cu11 Cu10 81.7(2) . .
O58 Cu11 O1 99.1(4) . .
O58 Cu11 O2 88.5(8) . .
O96 Cu11 Cu10 84.4(2) . .
O96 Cu11 O58 90.1(3) . .
O96 Cu11 O1 98.2(4) . .
O96 Cu11 O2 81.6(9) . .
O117 Cu11 Cu10 85.4(2) . .
O117 Cu11 O50 90.4(3) . .
O117 Cu11 O58 89.9(3) . .
O117 Cu11 O96 169.7(3) . .
O117 Cu11 O1 91.9(4) . .
O117 Cu11 O2 108.7(9) . .
O1 Cu11 Cu10 177.2(3) . .
O2 Cu11 Cu10 162.9(9) . .
O27 Cu12 Cu9 82.49(19) . .
O27 Cu12 O47 167.8(3) . .
O27 Cu12 O92 93.9(3) . .
O47 Cu12 Cu9 85.54(19) . .
O47 Cu12 O92 98.1(3) . .
O62 Cu12 Cu9 87.4(2) 2_666 .
O62 Cu12 O27 88.7(3) 2_666 .
O62 Cu12 O47 88.6(3) 2_666 .
O62 Cu12 O71 172.5(3) 2_666 .
O62 Cu12 O92 93.3(3) 2_666 .
O71 Cu12 Cu9 85.1(2) . .
O71 Cu12 O27 90.5(2) . .
O71 Cu12 O47 90.6(3) . .
O71 Cu12 O92 94.1(3) . .
O92 Cu12 Cu9 176.3(2) . .
O5 S13 C127 105.8(3) . .
O5 S13 C141 104.1(4) . .
C127 S13 C141 98.0(5) . .
O24 S1 C0AA 107.0(5) . .
O24 S1 C140 109.3(6) . .
C140 S1 C0AA 103.9(7) . .
C121 O0AA Cu5 121.8(5) . .
C69 O3 Cu4 116.5(4) . .
C94 O4 Cu4 126.7(4) . 2_666
S13 O5 Cu1 126.0(2) . .
C69 O6 Cu2 125.4(4) . .
C94 O8 Cu2 118.2(4) . 2_666
C85 O9 Cu1 123.1(4) . .
C85 O10 Cu3 122.2(4) . .
C74 O11 Cu1 119.3(4) . .
C86 O12 Cu4 131.6(4) . 2_567
C81 O13 Cu1 120.2(4) . .
C74 O15 Cu3 122.1(4) . .
C81 O16 Cu3 124.4(4) . .
C1AA O18 Cu3 120.4(4) . .
C95 O19 Cu5 126.0(5) . .
C88 O21 Cu7 122.1(5) . 2_666
C1AA O22 Cu1 121.4(4) . .
C95 O23 Cu6 120.9(4) . .
S1 O24 Cu7 120.3(4) . .
C126 O25 Cu4 119.9(5) . .
C148 O27 Cu12 123.1(5) . .
C83 O30 Cu5 130.9(5) . 2_766
C148 O32 Cu9 118.8(5) . .
C104 O33 Cu4 119.6(5) . .
C121 O34 Cu6 122.1(5) . .
C88 O35 Cu8 120.7(5) . 2_666
C160 O36 Cu6 122.6(6) . .
C115 O37 Cu7 119.6(4) . .
C196 O38 Cu10 120.4(6) . .
C104 O40 Cu2 123.7(5) . .
C126 O41 Cu2 123.0(5) . .
C143 O42 Cu10 125.7(6) . .
C146 O44 Cu9 123.3(6) . .
C115 O45 Cu8 124.9(5) . .
C61 C46 C77 118.5(6) . .
C146 O47 Cu12 118.5(5) . .
C162 O49 Cu10 122.6(6) . .
C143 O50 Cu11 119.1(5) . .
C147 O51 Cu7 120.3(5) . .
C76 C52 C93 117.2(6) . .
C157 O54 Cu8 120.7(5) . 2_666
C147 O55 Cu8 122.7(5) . .
C68 C57 C85 120.1(5) . .
C70 C57 C68 120.5(6) . .
C70 C57 C85 119.1(5) . .
C162 O58 Cu11 124.3(6) . .
C76 C59 C83 120.7(7) . .
C131 O60 Cu6 125.8(6) . .
C46 C61 C74 117.4(5) . .
C46 C61 C80 120.8(5) . .
C80 C61 C74 121.8(5) . .
C189 O62 Cu12 117.3(6) . 2_666
C166 C63 C120 119.5(7) . .
O20 C65 C68 120.9(5) . .
O20 C65 C79 117.3(5) . .
C79 C65 C68 121.8(6) . .
C182 O66 Cu9 121.8(6) . .
C90 C67 C115 119.5(6) . .
C132 C67 C90 120.8(7) . .
C132 C67 C115 119.6(7) . .
C57 C68 C65 118.3(5) . .
O3 C69 O6 128.8(5) . .
O3 C69 C77 114.7(5) . .
O6 C69 C77 116.4(5) . .
C57 C70 C91 121.3(6) . .
C182 O71 Cu12 119.4(6) . .
C77 C72 C86 122.7(6) . .
C160 O73 Cu5 120.5(5) . .
O11 C74 C61 115.4(5) . .
O15 C74 O11 128.1(5) . .
O15 C74 C61 116.5(5) . .
C157 O75 Cu7 125.9(5) . 2_666
C52 C76 C121 117.4(6) . .
C59 C76 C52 123.1(7) . .
C59 C76 C121 119.2(6) . .
C46 C77 C69 116.4(5) . .
C72 C77 C46 118.1(5) . .
C72 C77 C69 125.2(6) . .
C84 C78 C88 120.5(7) . .
C100 C78 C84 119.7(7) . .
C100 C78 C88 119.7(7) . .
C91 C79 C65 119.9(6) . .
C86 C80 C61 118.6(5) . .
O13 C81 C89 117.0(6) . .
O16 C81 O13 125.5(7) . .
O16 C81 C89 117.3(6) . .
C59 C83 O30 120.6(7) . .
C59 C83 C113 121.4(7) . .
C113 C83 O30 117.9(7) . .
C2AA C84 C78 121.7(7) . .
O9 C85 O10 123.8(5) . .
O9 C85 C57 118.1(5) . .
O10 C85 C57 117.8(5) . .
C72 C86 O12 119.5(5) . .
C80 C86 O12 119.2(5) . .
C80 C86 C72 121.3(6) . .
C189 O87 Cu9 119.2(6) . 2_666
O21 C88 C78 115.5(7) . .
O35 C88 O21 127.0(8) . .
O35 C88 C78 117.4(6) . .
C98 C89 C81 118.9(6) . .
C103 C89 C81 122.1(7) . .
C103 C89 C98 119.0(7) . .
C67 C90 C97 119.3(6) . .
C70 C91 C95 121.6(6) . .
C79 C91 C70 118.0(6) . .
C79 C91 C95 120.0(6) . .
C52 C93 C94 120.5(6) . .
C52 C93 C113 120.5(6) . .
C113 C93 C94 119.0(6) . .
O4 C94 O8 125.8(6) . .
O4 C94 C93 117.0(6) . .
O8 C94 C93 117.1(6) . .
O19 C95 O23 123.1(6) . .
O19 C95 C91 117.8(6) . .
O23 C95 C91 119.0(6) . .
C173 O96 Cu11 122.8(6) . .
C90 C97 C1AA 117.8(6) . .
C124 C97 C90 119.9(7) . .
C124 C97 C1AA 122.3(6) . .
C89 C98 C120 122.3(7) . .
C128 C100 C78 119.2(6) . .
C89 C103 C166 117.8(8) . .
O33 C104 C116 116.3(7) . .
O40 C104 O33 127.3(7) . .
O40 C104 C116 116.4(7) . .
C111 C106 C122 122.9(10) . .
O18 C1AA O22 128.3(6) . .
O18 C1AA C97 119.0(6) . .
O22 C1AA C97 112.6(6) . .
C173 O109 Cu10 124.8(7) . .
C142 C110 C167 120.3(11) . .
C106 C111 C126 123.4(9) . .
C106 C111 C178 119.2(11) . .
C178 C111 C126 117.3(9) . .
C131 O112 Cu5 119.4(6) . .
C83 C113 C93 117.1(6) . .
O37 C115 C67 119.1(6) . .
O45 C115 O37 124.9(7) . .
O45 C115 C67 115.9(7) . .
C129 C116 C104 118.9(8) . .
C134 C116 C104 121.1(8) . .
C134 C116 C129 119.8(9) . .
C196 O117 Cu11 118.1(7) . .
C63 C120 C98 118.6(7) . .
C63 C120 C143 123.5(7) . .
C98 C120 C143 117.8(7) . .
O0AA C121 O34 126.6(7) . .
O0AA C121 C76 119.8(7) . .
O34 C121 C76 113.2(6) . .
C106 C122 C147 121.4(9) . .
C106 C122 C171 116.5(10) . .
C171 C122 C147 122.1(10) . .
C2AA C123 C128 119.5(8) . .
C97 C124 C136 118.8(8) . .
O25 C126 O41 127.4(8) . .
O25 C126 C111 118.4(7) . .
O41 C126 C111 114.0(7) . .
C100 C128 O26 124.7(7) . .
C100 C128 C123 121.5(7) . .
C123 C128 O26 113.7(7) . .
C167 C129 C116 119.7(9) . .
C152 C130 C160 124.0(10) . .
C153 C130 C152 117.0(12) . .
C153 C130 C160 118.6(11) . .
O60 C131 O112 125.8(9) . .
O60 C131 C165 118.6(7) . .
O112 C131 C165 115.6(8) . .
C67 C132 C136 119.5(8) . .
C84 C2AA C123 118.3(7) . .
C84 C2AA C148 120.1(7) . .
C123 C2AA C148 121.4(7) . .
C142 C134 C116 118.2(8) . .
C124 C136 O53 115.7(8) . .
C132 C136 O53 122.6(8) . .
C132 C136 C124 121.6(8) . .
C156 C137 C157 121.1(10) . .
C156 C137 C170 121.3(11) . .
C170 C137 C157 117.3(10) . .
C152 C138 C173 117.7(10) . .
C152 C138 C186 119.5(12) . .
C186 C138 C173 122.7(12) . .
C110 C142 C146 119.5(9) . .
C134 C142 C110 123.4(9) . .
C134 C142 C146 117.1(8) . .
O42 C143 O50 125.8(8) . .
O42 C143 C120 119.7(8) . .
O50 C143 C120 114.4(8) . .
O44 C146 O47 127.9(8) . .
O44 C146 C142 115.6(8) . .
O47 C146 C142 116.5(8) . .
O51 C147 O55 128.3(8) . .
O51 C147 C122 116.4(7) . .
O55 C147 C122 115.2(8) . .
O27 C148 C2AA 116.3(8) . .
O32 C148 O27 128.2(7) . .
O32 C148 C2AA 115.5(8) . .
C138 C152 C130 123.6(11) . .
C130 C153 C210 117.4(11) . .
C137 C156 C212 119.6(11) . .
O54 C157 C137 115.5(8) . .
O75 C157 O54 125.6(7) . .
O75 C157 C137 118.9(8) . .
O36 C160 O73 126.6(8) . .
O36 C160 C130 115.5(9) . .
O73 C160 C130 117.6(8) . .
O49 C162 O58 124.0(9) . .
O49 C162 C212 119.2(9) . .
O58 C162 C212 116.7(9) . .
C63 C166 C103 122.7(8) . .
C63 C166 O114 122.1(8) . .
O114 C166 C103 115.1(8) . .
C110 C167 C129 118.5(11) . .
C110 C167 O174 119.4(11) . .
C129 C167 O174 121.8(10) . .
C171 C169 O172 118.7(10) . .
C171 C169 C178 123.7(10) . .
C178 C169 O172 117.5(10) . .
C137 C170 C1E 120.0(11) . .
C169 C171 C122 121.2(11) . .
O96 C173 C138 114.7(10) . .
O109 C173 O96 121.6(10) . .
O109 C173 C138 123.2(11) . .
C169 C178 C111 116.3(11) . .
O66 C182 O71 128.4(9) . .
O66 C182 C155 116.8(9) . .
O71 C182 C155 114.5(9) . .
C210 C186 C138 117.9(12) . .
O62 C189 O87 132.3(9) . .
O62 C189 C119 115.3(10) . .
O87 C189 C119 112.0(10) . .
C212 C195 C1E 119.6(11) . .
O38 C196 O117 132.2(10) . .
O38 C196 C181 113.6(10) . .
O117 C196 C181 114.2(11) . .
C186 C210 C153 124.0(11) . .
C186 C210 O17 117.8(11) . .
O17 C210 C153 117.3(11) . .
C156 C212 C162 119.5(10) . .
C195 C212 C156 120.5(11) . .
C195 C212 C162 119.8(11) . .
O7 C1A C188 118.7(6) . .
O7 C1A C176 121.0(6) . .
C188 C1A C176 120.0 . .
C165 C188 C1A 120.0 . .
C188 C165 C131 120.7(6) . .
C188 C165 C118 120.0 . .
C118 C165 C131 119.3(6) . .
C119 C118 C165 120.0 . .
C118 C119 C189 118.8(7) . .
C176 C119 C189 120.9(7) . .
C176 C119 C118 120.0 . .
C119 C176 C1A 120.0 . .
C200 C1D C155 120.0 . .
C1D C200 O1G 126.5(8) . .
C1F C200 C1D 120.0 . .
C1F C200 O1G 112.7(8) . .
C181 C1F C200 120.0 . .
C1F C181 C196 120.3(9) . .
C145 C181 C196 119.5(9) . .
C145 C181 C1F 120.0 . .
C181 C145 C155 120.0 . .
C1D C155 C182 120.3(8) . .
C145 C155 C182 119.1(8) . .
C145 C155 C1D 120.0 . .
C170 C1E C195 118.1(11) . .
O1C C1E C170 118.8(10) . .
O1C C1E C195 122.3(10) . .
C107 S2 C133 111(2) . .
O2 S2 C107 106.1(13) . .
O2 S2 C133 105.5(13) . .
S2 O2 Cu11 141.9(18) . .

loop_
_geom_bond_atom_site_label_1
_geom_bond_atom_site_label_2
_geom_bond_distance
_geom_bond_site_symmetry_2
Cu1 Cu3 2.6237(10) .
Cu1 O5 2.121(4) .
Cu1 O9 1.961(4) .
Cu1 O11 1.950(4) .
Cu1 O13 2.002(4) .
Cu1 O22 1.967(4) .
Cu2 Cu4 2.6189(11) .
Cu2 O6 1.946(4) .
Cu2 O8 1.937(4) 2_666
Cu2 O14 2.099(5) .
Cu2 O40 1.956(5) .
Cu2 O41 1.983(5) .
Cu3 O10 1.944(4) .
Cu3 O15 1.974(4) .
Cu3 O16 1.968(4) .
Cu3 O18 1.949(4) .
Cu3 O56 2.149(6) .
Cu4 O3 1.980(4) .
Cu4 O4 1.957(4) 2_666
Cu4 O12 2.237(4) 2_567
Cu4 O25 1.968(5) .
Cu4 O33 1.939(5) .
Cu5 Cu6 2.6154(12) .
Cu5 O0AA 1.952(5) .
Cu5 O19 1.976(5) .
Cu5 O30 2.160(5) 2_766
Cu5 O73 1.892(7) .
Cu5 O112 1.968(6) .
Cu6 O23 1.926(5) .
Cu6 O31 2.157(6) .
Cu6 O34 1.945(5) .
Cu6 O36 2.007(7) .
Cu6 O60 1.971(6) .
Cu7 Cu8 2.6210(12) .
Cu7 O21 1.961(5) 2_666
Cu7 O24 2.103(5) .
Cu7 O37 1.980(5) .
Cu7 O51 1.952(5) .
Cu7 O75 1.985(6) 2_666
Cu8 O35 1.959(5) 2_666
Cu8 O45 1.960(5) .
Cu8 O54 1.970(5) 2_666
Cu8 O55 1.971(5) .
Cu8 O1B 2.130(5) .
Cu9 Cu12 2.6320(14) .
Cu9 O32 1.943(5) .
Cu9 O44 1.927(5) .
Cu9 O66 1.934(6) .
Cu9 O87 1.972(6) 2_666
Cu9 O99 2.097(7) .
Cu10 Cu11 2.6300(14) .
Cu10 O38 1.963(6) .
Cu10 O42 1.949(6) .
Cu10 O49 1.931(6) .
Cu10 O109 1.963(7) .
Cu10 O135 2.147(6) .
Cu11 O50 1.953(6) .
Cu11 O58 1.995(7) .
Cu11 O96 1.956(7) .
Cu11 O117 1.927(7) .
Cu11 O1 2.191(11) .
Cu11 O2 2.069(17) .
Cu12 O27 1.961(5) .
Cu12 O47 1.969(6) .
Cu12 O62 1.922(7) 2_666
Cu12 O71 1.934(6) .
Cu12 O92 2.143(8) .
S13 O5 1.501(4) .
S13 C127 1.766(10) .
S13 C141 1.801(8) .
S1 O24 1.531(6) .
S1 C0AA 1.787(13) .
S1 C140 1.767(15) .
O0AA C121 1.215(8) .
O3 C69 1.233(7) .
O4 Cu4 1.957(4) 2_666
O4 C94 1.250(7) .
O6 C69 1.245(7) .
O8 Cu2 1.937(4) 2_666
O8 C94 1.275(7) .
O9 C85 1.273(7) .
O10 C85 1.291(7) .
O11 C74 1.279(7) .
O12 Cu4 2.237(4) 2_567
O12 C86 1.370(7) .
O13 C81 1.267(7) .
O15 C74 1.238(7) .
O16 C81 1.247(7) .
O18 C1AA 1.216(8) .
O19 C95 1.260(7) .
O20 C65 1.379(7) .
O21 Cu7 1.961(5) 2_666
O21 C88 1.275(8) .
O22 C1AA 1.279(7) .
O23 C95 1.288(7) .
O25 C126 1.224(8) .
O26 C128 1.411(9) .
O27 C148 1.276(9) .
O30 Cu5 2.160(5) 2_766
O30 C83 1.391(8) .
O32 C148 1.265(9) .
O33 C104 1.280(8) .
O34 C121 1.309(8) .
O35 Cu8 1.959(5) 2_666
O35 C88 1.271(8) .
O36 C160 1.255(9) .
O37 C115 1.299(8) .
O38 C196 1.195(12) .
O40 C104 1.240(8) .
O41 C126 1.290(8) .
O42 C143 1.188(9) .
O44 C146 1.249(9) .
O45 C115 1.280(8) .
C46 C61 1.365(8) .
C46 C77 1.443(8) .
O47 C146 1.290(10) .
O49 C162 1.257(9) .
O50 C143 1.330(9) .
O51 C147 1.227(8) .
C52 C76 1.381(9) .
C52 C93 1.412(9) .
O53 C136 1.432(10) .
O54 Cu8 1.970(5) 2_666
O54 C157 1.252(9) .
O55 C147 1.251(8) .
C57 C68 1.390(8) .
C57 C70 1.379(8) .
C57 C85 1.472(8) .
O58 C162 1.266(10) .
C59 C76 1.328(9) .
C59 C83 1.365(10) .
O60 C131 1.237(9) .
C61 C74 1.523(8) .
C61 C80 1.416(8) .
O62 Cu12 1.922(7) 2_666
O62 C189 1.266(12) .
C63 C120 1.391(10) .
C63 C166 1.346(11) .
C65 C68 1.399(8) .
C65 C79 1.393(8) .
O66 C182 1.226(10) .
C67 C90 1.364(9) .
C67 C115 1.528(10) .
C67 C132 1.341(10) .
C69 C77 1.524(8) .
C70 C91 1.424(9) .
O71 C182 1.297(10) .
C72 C77 1.345(8) .
C72 C86 1.353(8) .
O73 C160 1.271(9) .
O75 Cu7 1.985(6) 2_666
O75 C157 1.219(9) .
C76 C121 1.551(10) .
C78 C84 1.400(9) .
C78 C88 1.485(10) .
C78 C100 1.370(9) .
C79 C91 1.390(8) .
C80 C86 1.346(8) .
C81 C89 1.485(10) .
C83 C113 1.390(9) .
C84 C2AA 1.369(9) .
O87 Cu9 1.972(6) 2_666
O87 C189 1.270(11) .
C89 C98 1.387(9) .
C89 C103 1.379(10) .
C90 C97 1.409(9) .
C91 C95 1.435(9) .
C93 C94 1.479(9) .
C93 C113 1.430(9) .
O96 C173 1.361(11) .
C97 C1AA 1.523(9) .
C97 C124 1.350(9) .
C98 C120 1.397(9) .
C100 C128 1.361(10) .
C103 C166 1.431(11) .
C104 C116 1.513(11) .
C106 C111 1.365(13) .
C106 C122 1.373(13) .
O109 C173 1.256(11) .
C110 C142 1.334(13) .
C110 C167 1.364(14) .
C111 C126 1.484(12) .
C111 C178 1.417(13) .
O112 C131 1.272(9) .
O114 C166 1.407(10) .
C116 C129 1.391(11) .
C116 C134 1.374(10) .
O117 C196 1.264(12) .
C120 C143 1.493(11) .
C122 C147 1.514(12) .
C122 C171 1.374(12) .
C123 C128 1.404(10) .
C123 C2AA 1.390(10) .
C124 C136 1.375(11) .
C129 C167 1.367(13) .
C130 C152 1.429(14) .
C130 C153 1.411(13) .
C130 C160 1.444(14) .
C131 C165 1.506(11) .
C132 C136 1.367(11) .
C2AA C148 1.502(10) .
C134 C142 1.320(11) .
C137 C156 1.362(14) .
C137 C157 1.457(13) .
C137 C170 1.366(13) .
C138 C152 1.362(14) .
C138 C173 1.433(14) .
C138 C186 1.398(13) .
C142 C146 1.575(12) .
C153 C210 1.417(15) .
C156 C212 1.441(14) .
C162 C212 1.463(14) .
C167 O174 1.406(12) .
C169 C171 1.337(13) .
C169 O172 1.429(11) .
C169 C178 1.352(13) .
C170 C1E 1.418(14) .
C182 C155 1.498(12) .
C186 C210 1.375(14) .
C189 C119 1.534(10) .
C195 C212 1.330(13) .
C195 C1E 1.465(15) .
C196 C181 1.583(12) .
C210 O17 1.385(11) .
O7 C1A 1.344(7) .
C1A C188 1.3900 .
C1A C176 1.3900 .
C188 C165 1.3900 .
C165 C118 1.3900 .
C118 C119 1.3900 .
C119 C176 1.3900 .
O1C C1E 1.395(12) .
C1D C200 1.3900 .
C1D C155 1.3900 .
C200 C1F 1.3900 .
C200 O1G 1.450(10) .
C1F C181 1.3900 .
C181 C145 1.3900 .
C145 C155 1.3900 .
S2 C107 1.761(18) .
S2 C133 1.820(17) .
S2 O2 1.479(15) .

loop_
_platon_squeeze_void_nr
_platon_squeeze_void_average_x
_platon_squeeze_void_average_y
_platon_squeeze_void_average_z
_platon_squeeze_void_volume
_platon_squeeze_void_count_electrons
_platon_squeeze_void_content
1 0.008 0.003 0.216 7218 2234 ' '
